data_7127597
loop_
_publ_author_name
'Schumann, Andr\'e'
'Bresien, Jonas'
'Fischer, Malte'
'Hering-Junghans, Christian'

_publ_section_title
;
 Aryl-substituted triarsiranes: synthesis and reactivity.
;
_journal_issue 8
_journal_name_full 'Chemical communications (Cambridge, England)'
_journal_page_first 1014
_journal_page_last 1017
_journal_paper_doi 10.1039/d0cc07533g
_journal_volume 57
_journal_year 2021
_chemical_formula_moiety 'C22 H35 As N2'
_chemical_formula_sum 'C22 H35 As N2'
_chemical_formula_weight 402.44
_space_group_crystal_system trigonal
_space_group_IT_number 145
_space_group_name_Hall 'P 32'
_space_group_name_H-M_alt 'P 32'
_atom_sites_solution_hydrogens geom
_audit_creation_method SHELXL-2014/7
_audit_update_record
;
2020-11-02 deposited with the CCDC.	2020-12-14 downloaded from the CCDC.
;
_cell_angle_alpha 90
_cell_angle_beta 90
_cell_angle_gamma 120
_cell_formula_units_Z 3
_cell_length_a 9.2425(13)
_cell_length_b 9.2425(13)
_cell_length_c 22.020(4)
_cell_measurement_reflns_used 2151
_cell_measurement_temperature 150(2)
_cell_measurement_theta_max 29.04
_cell_measurement_theta_min 2.45
_cell_volume 1629.0(4)
_computing_cell_refinement 'SAINT (Bruker, 2013)'
_computing_data_collection 'APEX2 (Bruker, 2014)'
_computing_data_reduction SAINT
_computing_molecular_graphics 'ORTEP-3v2.01 (Farrugia, 1997)'
_computing_publication_material 'SHELXL-2014/7 (Sheldrick, 2014)'
_computing_structure_refinement 'SHELXL-2014/7 (Sheldrick, 2014)'
_computing_structure_solution 'SHELXT (Sheldrick, 2015)'
_diffrn_ambient_temperature 150(2)
_diffrn_measured_fraction_theta_full 0.999
_diffrn_measured_fraction_theta_max 0.997
_diffrn_measurement_device_type 'STOE-IPDS II'
_diffrn_measurement_method 'omega scans'
_diffrn_radiation_monochromator graphite
_diffrn_radiation_source 'fine-focus sealed tube'
_diffrn_radiation_type MoK\a
_diffrn_radiation_wavelength 0.71073
_diffrn_reflns_av_R_equivalents 0.0396
_diffrn_reflns_av_unetI/netI 0.0551
_diffrn_reflns_Laue_measured_fraction_full 0.999
_diffrn_reflns_Laue_measured_fraction_max 0.997
_diffrn_reflns_limit_h_max 12
_diffrn_reflns_limit_h_min -12
_diffrn_reflns_limit_k_max 12
_diffrn_reflns_limit_k_min -12
_diffrn_reflns_limit_l_max 30
_diffrn_reflns_limit_l_min -28
_diffrn_reflns_number 21626
_diffrn_reflns_point_group_measured_fraction_full 0.987
_diffrn_reflns_point_group_measured_fraction_max 0.975
_diffrn_reflns_theta_full 25.242
_diffrn_reflns_theta_max 29.161
_diffrn_reflns_theta_min 2.708
_exptl_absorpt_coefficient_mu 1.572
_exptl_absorpt_correction_T_max 0.885
_exptl_absorpt_correction_T_min 0.609
_exptl_absorpt_correction_type multi-scan
_exptl_absorpt_process_details 'LANA (Stoe & Cie, 2012)'
_exptl_crystal_colour yellow
_exptl_crystal_density_diffrn 1.231
_exptl_crystal_description needle
_exptl_crystal_F_000 642
_exptl_crystal_size_max 0.350
_exptl_crystal_size_mid 0.140
_exptl_crystal_size_min 0.080
_refine_diff_density_max 0.314
_refine_diff_density_min -0.219
_refine_diff_density_rms 0.051
_refine_ls_abs_structure_details
;
 Flack x determined using 1776 quotients [(I+)-(I-)]/[(I+)+(I-)]
 (Parsons, Flack and Wagner, Acta Cryst. B69 (2013) 249-259).
;
_refine_ls_abs_structure_Flack -0.008(4)
_refine_ls_extinction_method none
_refine_ls_goodness_of_fit_ref 0.837
_refine_ls_hydrogen_treatment constr
_refine_ls_matrix_type full
_refine_ls_number_parameters 236
_refine_ls_number_reflns 5731
_refine_ls_number_restraints 1
_refine_ls_restrained_S_all 0.837
_refine_ls_R_factor_all 0.0421
_refine_ls_R_factor_gt 0.0286
_refine_ls_shift/su_max 0.000
_refine_ls_shift/su_mean 0.000
_refine_ls_structure_factor_coef Fsqd
_refine_ls_weighting_details 'w=1/[\s^2^(Fo^2^)+(0.0263P)^2^] where P=(Fo^2^+2Fc^2^)/3'
_refine_ls_weighting_scheme calc
_refine_ls_wR_factor_gt 0.0518
_refine_ls_wR_factor_ref 0.0540
_reflns_Friedel_coverage 0.957
_reflns_Friedel_fraction_full 0.974
_reflns_Friedel_fraction_max 0.954
_reflns_number_gt 4349
_reflns_number_total 5731
_reflns_threshold_expression 'I > 2\s(I)'
_cod_data_source_file d0cc07533g2.cif
_cod_data_source_block ks1502_TipAsIMe4_cmp5aa
_cod_depositor_comments 'Adding full bibliography for 7127592--7127598.cif.'
_cod_original_cell_volume 1629.0(6)
_cod_database_code 7127597
_shelx_shelxl_version_number 2014/7
_shelx_space_group_comment
;
The symmetry employed for this shelxl refinement is uniquely defined
by the following loop, which should always be used as a source of
symmetry information in preference to the above space-group names.
They are only intended as comments.
;
_shelx_estimated_absorpt_t_min 0.609
_shelx_estimated_absorpt_t_max 0.885

loop_
_space_group_symop_operation_xyz
'x, y, z'
'-y, x-y, z+2/3'
'-x+y, -x, z+1/3'

loop_
_atom_site_label
_atom_site_type_symbol
_atom_site_fract_x
_atom_site_fract_y
_atom_site_fract_z
_atom_site_U_iso_or_equiv
_atom_site_adp_type
_atom_site_occupancy
_atom_site_site_symmetry_order
_atom_site_calc_flag
_atom_site_refinement_flags_posn
_atom_site_refinement_flags_adp
_atom_site_refinement_flags_occupancy
_atom_site_disorder_assembly
_atom_site_disorder_group
As1 As 0.37814(4) 0.78165(4) 0.59994(2) 0.03484(9) Uani 1 1 d . . . . .
N1 N 0.0720(3) 0.4698(3) 0.55447(11) 0.0314(6) Uani 1 1 d . . . . .
N2 N 0.0576(3) 0.5460(3) 0.64590(11) 0.0285(5) Uani 1 1 d . . . . .
C1 C 0.4700(4) 0.8017(4) 0.51671(13) 0.0276(6) Uani 1 1 d . . . . .
C2 C 0.4227(4) 0.8696(4) 0.46848(14) 0.0297(7) Uani 1 1 d . . . . .
C3 C 0.5177(4) 0.9190(4) 0.41519(15) 0.0314(7) Uani 1 1 d . . . . .
H3 H 0.4851 0.9653 0.3831 0.038 Uiso 1 1 calc R U . . .
C4 C 0.6583(4) 0.9028(4) 0.40766(14) 0.0299(7) Uani 1 1 d . . . . .
C5 C 0.6980(4) 0.8286(4) 0.45452(16) 0.0316(7) Uani 1 1 d . . . . .
H5 H 0.7906 0.8116 0.4495 0.038 Uiso 1 1 calc R U . . .
C6 C 0.6076(4) 0.7776(4) 0.50883(13) 0.0303(7) Uani 1 1 d . . . . .
C7 C 0.2730(4) 0.8959(4) 0.47247(15) 0.0369(7) Uani 1 1 d . . . . .
H7 H 0.2041 0.8298 0.5079 0.044 Uiso 1 1 calc R U . . .
C8 C 0.1613(5) 0.8337(6) 0.41608(19) 0.0596(12) Uani 1 1 d . . . . .
H8A H 0.0576 0.8349 0.4239 0.089 Uiso 1 1 calc R U . . .
H8B H 0.1351 0.7194 0.4067 0.089 Uiso 1 1 calc R U . . .
H8C H 0.2198 0.9068 0.3816 0.089 Uiso 1 1 calc R U . . .
C9 C 0.3274(5) 1.0762(5) 0.48426(19) 0.0545(10) Uani 1 1 d . . . . .
H9A H 0.3970 1.1448 0.4505 0.082 Uiso 1 1 calc R U . . .
H9B H 0.3918 1.1123 0.5221 0.082 Uiso 1 1 calc R U . . .
H9C H 0.2287 1.0891 0.4879 0.082 Uiso 1 1 calc R U . . .
C10 C 0.7705(4) 0.9629(4) 0.35191(15) 0.0361(7) Uani 1 1 d . . . . .
H10 H 0.7958 0.8732 0.3404 0.043 Uiso 1 1 calc R U . . .
C11 C 0.6944(5) 0.9975(5) 0.29734(17) 0.0490(10) Uani 1 1 d . . . . .
H11A H 0.6918 1.1011 0.3039 0.073 Uiso 1 1 calc R U . . .
H11B H 0.5803 0.9047 0.2914 0.073 Uiso 1 1 calc R U . . .
H11C H 0.7616 1.0094 0.2613 0.073 Uiso 1 1 calc R U . . .
C12 C 0.9353(4) 1.1183(5) 0.36742(17) 0.0477(9) Uani 1 1 d . . . . .
H12A H 1.0085 1.1537 0.3318 0.072 Uiso 1 1 calc R U . . .
H12B H 0.9892 1.0933 0.4009 0.072 Uiso 1 1 calc R U . . .
H12C H 0.9143 1.2082 0.3796 0.072 Uiso 1 1 calc R U . . .
C13 C 0.6644(4) 0.6967(4) 0.55631(15) 0.0383(7) Uani 1 1 d . . . . .
H13 H 0.5812 0.6575 0.5902 0.046 Uiso 1 1 calc R U . . .
C14 C 0.6652(7) 0.5440(6) 0.5308(2) 0.0643(12) Uani 1 1 d . . . . .
H14A H 0.5573 0.4698 0.5115 0.096 Uiso 1 1 calc R U . . .
H14B H 0.6843 0.4843 0.5638 0.096 Uiso 1 1 calc R U . . .
H14C H 0.7546 0.5795 0.5006 0.096 Uiso 1 1 calc R U . . .
C15 C 0.8326(5) 0.8193(6) 0.5829(2) 0.0620(12) Uani 1 1 d . . . . .
H15A H 0.9166 0.8630 0.5506 0.093 Uiso 1 1 calc R U . . .
H15B H 0.8639 0.7628 0.6134 0.093 Uiso 1 1 calc R U . . .
H15C H 0.8263 0.9118 0.6020 0.093 Uiso 1 1 calc R U . . .
C16 C 0.1599(4) 0.5898(4) 0.59670(13) 0.0273(6) Uani 1 1 d . . . . .
C17 C -0.0847(4) 0.3522(4) 0.57766(16) 0.0339(8) Uani 1 1 d . . . . .
C18 C -0.0928(4) 0.3993(4) 0.63443(15) 0.0332(7) Uani 1 1 d . . . . .
C19 C 0.1362(5) 0.4487(5) 0.49728(16) 0.0467(9) Uani 1 1 d . . . . .
H19A H 0.2548 0.5328 0.4938 0.070 Uiso 1 1 calc R U . . .
H19B H 0.0741 0.4621 0.4638 0.070 Uiso 1 1 calc R U . . .
H19C H 0.1231 0.3368 0.4956 0.070 Uiso 1 1 calc R U . . .
C20 C 0.1051(4) 0.6360(4) 0.70265(14) 0.0342(7) Uani 1 1 d . . . . .
H20A H 0.1803 0.6087 0.7248 0.051 Uiso 1 1 calc R U . . .
H20B H 0.0049 0.6041 0.7271 0.051 Uiso 1 1 calc R U . . .
H20C H 0.1622 0.7564 0.6946 0.051 Uiso 1 1 calc R U . . .
C21 C -0.2104(4) 0.2125(4) 0.53995(18) 0.0481(9) Uani 1 1 d . . . . .
H21A H -0.3132 0.1478 0.5635 0.072 Uiso 1 1 calc R U . . .
H21B H -0.1663 0.1399 0.5279 0.072 Uiso 1 1 calc R U . . .
H21C H -0.2348 0.2577 0.5036 0.072 Uiso 1 1 calc R U . . .
C22 C -0.2293(5) 0.3222(5) 0.68008(18) 0.0497(9) Uani 1 1 d . . . . .
H22A H -0.3237 0.2212 0.6629 0.075 Uiso 1 1 calc R U . . .
H22B H -0.2657 0.4018 0.6910 0.075 Uiso 1 1 calc R U . . .
H22C H -0.1885 0.2927 0.7164 0.075 Uiso 1 1 calc R U . . .

loop_
_atom_site_aniso_label
_atom_site_aniso_U_11
_atom_site_aniso_U_22
_atom_site_aniso_U_33
_atom_site_aniso_U_23
_atom_site_aniso_U_13
_atom_site_aniso_U_12
As1 0.0333(2) 0.03250(19) 0.02566(13) -0.00618(17) 0.00193(16) 0.00666(17)
N1 0.0335(14) 0.0272(13) 0.0272(13) -0.0039(10) 0.0004(11) 0.0105(11)
N2 0.0303(14) 0.0290(13) 0.0258(13) 0.0007(10) 0.0017(10) 0.0145(11)
C1 0.0249(15) 0.0246(15) 0.0262(16) -0.0031(11) 0.0022(11) 0.0069(12)
C2 0.0291(16) 0.0233(15) 0.0314(17) -0.0046(12) -0.0009(13) 0.0092(13)
C3 0.0344(17) 0.0303(17) 0.0270(17) -0.0007(13) -0.0006(13) 0.0142(14)
C4 0.0282(16) 0.0272(17) 0.0273(16) -0.0051(12) -0.0010(12) 0.0086(13)
C5 0.0267(16) 0.0316(17) 0.0341(18) -0.0044(14) 0.0009(13) 0.0129(14)
C6 0.0294(16) 0.0267(15) 0.0306(16) -0.0035(12) -0.0014(12) 0.0109(13)
C7 0.0345(18) 0.044(2) 0.0348(18) -0.0029(14) 0.0016(14) 0.0219(16)
C8 0.046(2) 0.090(3) 0.061(3) -0.024(2) -0.0140(19) 0.046(2)
C9 0.056(2) 0.052(2) 0.066(3) -0.009(2) -0.001(2) 0.035(2)
C10 0.0343(17) 0.0317(17) 0.0345(18) -0.0014(13) 0.0040(13) 0.0106(14)
C11 0.042(2) 0.055(2) 0.034(2) 0.0004(17) 0.0031(16) 0.0123(19)
C12 0.0338(19) 0.050(2) 0.043(2) -0.0003(16) 0.0048(15) 0.0085(17)
C13 0.0420(19) 0.041(2) 0.0345(18) 0.0049(14) 0.0011(15) 0.0230(17)
C14 0.098(4) 0.063(3) 0.055(3) 0.003(2) -0.007(2) 0.058(3)
C15 0.053(3) 0.077(3) 0.050(2) 0.011(2) -0.0113(19) 0.028(2)
C16 0.0302(16) 0.0258(15) 0.0257(15) -0.0013(12) 0.0000(11) 0.0137(13)
C17 0.0321(18) 0.0285(17) 0.0362(19) 0.0013(13) -0.0008(14) 0.0116(14)
C18 0.0306(17) 0.0312(17) 0.0351(17) 0.0027(13) 0.0017(13) 0.0136(14)
C19 0.052(2) 0.0382(19) 0.0315(19) -0.0121(15) 0.0064(16) 0.0090(17)
C20 0.0415(19) 0.0360(18) 0.0250(16) -0.0005(13) 0.0027(13) 0.0193(16)
C21 0.039(2) 0.0328(19) 0.056(2) -0.0080(16) -0.0009(17) 0.0059(16)
C22 0.041(2) 0.049(2) 0.047(2) 0.0042(17) 0.0100(16) 0.0140(17)

loop_
_atom_type_symbol
_atom_type_description
_atom_type_scat_dispersion_real
_atom_type_scat_dispersion_imag
_atom_type_scat_source
C C 0.0033 0.0016 'International Tables Vol C Tables 4.2.6.8 and 6.1.1.4'
H H 0.0000 0.0000 'International Tables Vol C Tables 4.2.6.8 and 6.1.1.4'
N N 0.0061 0.0033 'International Tables Vol C Tables 4.2.6.8 and 6.1.1.4'
As As 0.0499 2.0058 'International Tables Vol C Tables 4.2.6.8 and 6.1.1.4'

loop_
_geom_angle_atom_site_label_1
_geom_angle_atom_site_label_2
_geom_angle_atom_site_label_3
_geom_angle
_geom_angle_site_symmetry_1
_geom_angle_site_symmetry_3
_geom_angle_publ_flag
C16 As1 C1 104.83(12) . . ?
C16 N1 C17 110.3(3) . . ?
C16 N1 C19 126.0(3) . . ?
C17 N1 C19 123.2(3) . . ?
C16 N2 C18 110.6(2) . . ?
C16 N2 C20 123.5(3) . . ?
C18 N2 C20 125.8(3) . . ?
C6 C1 C2 118.9(3) . . ?
C6 C1 As1 118.5(2) . . ?
C2 C1 As1 121.5(2) . . ?
C3 C2 C1 119.6(3) . . ?
C3 C2 C7 117.9(3) . . ?
C1 C2 C7 122.5(3) . . ?
C4 C3 C2 122.2(3) . . ?
C4 C3 H3 118.9 . . ?
C2 C3 H3 118.9 . . ?
C5 C4 C3 117.2(3) . . ?
C5 C4 C10 118.7(3) . . ?
C3 C4 C10 124.0(3) . . ?
C4 C5 C6 122.8(3) . . ?
C4 C5 H5 118.6 . . ?
C6 C5 H5 118.6 . . ?
C5 C6 C1 119.2(3) . . ?
C5 C6 C13 117.2(3) . . ?
C1 C6 C13 123.6(3) . . ?
C9 C7 C2 111.1(3) . . ?
C9 C7 C8 110.2(3) . . ?
C2 C7 C8 112.9(3) . . ?
C9 C7 H7 107.5 . . ?
C2 C7 H7 107.5 . . ?
C8 C7 H7 107.5 . . ?
C7 C8 H8A 109.5 . . ?
C7 C8 H8B 109.5 . . ?
H8A C8 H8B 109.5 . . ?
C7 C8 H8C 109.5 . . ?
H8A C8 H8C 109.5 . . ?
H8B C8 H8C 109.5 . . ?
C7 C9 H9A 109.5 . . ?
C7 C9 H9B 109.5 . . ?
H9A C9 H9B 109.5 . . ?
C7 C9 H9C 109.5 . . ?
H9A C9 H9C 109.5 . . ?
H9B C9 H9C 109.5 . . ?
C11 C10 C12 109.4(3) . . ?
C11 C10 C4 114.6(3) . . ?
C12 C10 C4 110.0(3) . . ?
C11 C10 H10 107.5 . . ?
C12 C10 H10 107.5 . . ?
C4 C10 H10 107.5 . . ?
C10 C11 H11A 109.5 . . ?
C10 C11 H11B 109.5 . . ?
H11A C11 H11B 109.5 . . ?
C10 C11 H11C 109.5 . . ?
H11A C11 H11C 109.5 . . ?
H11B C11 H11C 109.5 . . ?
C10 C12 H12A 109.5 . . ?
C10 C12 H12B 109.5 . . ?
H12A C12 H12B 109.5 . . ?
C10 C12 H12C 109.5 . . ?
H12A C12 H12C 109.5 . . ?
H12B C12 H12C 109.5 . . ?
C15 C13 C14 111.0(3) . . ?
C15 C13 C6 112.1(3) . . ?
C14 C13 C6 111.4(3) . . ?
C15 C13 H13 107.4 . . ?
C14 C13 H13 107.4 . . ?
C6 C13 H13 107.4 . . ?
C13 C14 H14A 109.5 . . ?
C13 C14 H14B 109.5 . . ?
H14A C14 H14B 109.5 . . ?
C13 C14 H14C 109.5 . . ?
H14A C14 H14C 109.5 . . ?
H14B C14 H14C 109.5 . . ?
C13 C15 H15A 109.5 . . ?
C13 C15 H15B 109.5 . . ?
H15A C15 H15B 109.5 . . ?
C13 C15 H15C 109.5 . . ?
H15A C15 H15C 109.5 . . ?
H15B C15 H15C 109.5 . . ?
N2 C16 N1 105.0(2) . . ?
N2 C16 As1 120.1(2) . . ?
N1 C16 As1 134.8(2) . . ?
C18 C17 N1 107.0(3) . . ?
C18 C17 C21 131.2(3) . . ?
N1 C17 C21 121.7(3) . . ?
C17 C18 N2 107.1(3) . . ?
C17 C18 C22 130.4(3) . . ?
N2 C18 C22 122.5(3) . . ?
N1 C19 H19A 109.5 . . ?
N1 C19 H19B 109.5 . . ?
H19A C19 H19B 109.5 . . ?
N1 C19 H19C 109.5 . . ?
H19A C19 H19C 109.5 . . ?
H19B C19 H19C 109.5 . . ?
N2 C20 H20A 109.5 . . ?
N2 C20 H20B 109.5 . . ?
H20A C20 H20B 109.5 . . ?
N2 C20 H20C 109.5 . . ?
H20A C20 H20C 109.5 . . ?
H20B C20 H20C 109.5 . . ?
C17 C21 H21A 109.5 . . ?
C17 C21 H21B 109.5 . . ?
H21A C21 H21B 109.5 . . ?
C17 C21 H21C 109.5 . . ?
H21A C21 H21C 109.5 . . ?
H21B C21 H21C 109.5 . . ?
C18 C22 H22A 109.5 . . ?
C18 C22 H22B 109.5 . . ?
H22A C22 H22B 109.5 . . ?
C18 C22 H22C 109.5 . . ?
H22A C22 H22C 109.5 . . ?
H22B C22 H22C 109.5 . . ?

loop_
_geom_bond_atom_site_label_1
_geom_bond_atom_site_label_2
_geom_bond_distance
_geom_bond_site_symmetry_2
_geom_bond_publ_flag
As1 C16 1.909(3) . ?
As1 C1 1.989(3) . ?
N1 C16 1.361(4) . ?
N1 C17 1.402(4) . ?
N1 C19 1.446(4) . ?
N2 C16 1.360(4) . ?
N2 C18 1.396(4) . ?
N2 C20 1.443(4) . ?
C1 C6 1.407(4) . ?
C1 C2 1.410(4) . ?
C2 C3 1.399(4) . ?
C2 C7 1.522(4) . ?
C3 C4 1.391(5) . ?
C3 H3 0.9500 . ?
C4 C5 1.386(5) . ?
C4 C10 1.521(4) . ?
C5 C6 1.399(4) . ?
C5 H5 0.9500 . ?
C6 C13 1.523(4) . ?
C7 C9 1.504(5) . ?
C7 C8 1.531(5) . ?
C7 H7 1.0000 . ?
C8 H8A 0.9800 . ?
C8 H8B 0.9800 . ?
C8 H8C 0.9800 . ?
C9 H9A 0.9800 . ?
C9 H9B 0.9800 . ?
C9 H9C 0.9800 . ?
C10 C11 1.506(5) . ?
C10 C12 1.520(5) . ?
C10 H10 1.0000 . ?
C11 H11A 0.9800 . ?
C11 H11B 0.9800 . ?
C11 H11C 0.9800 . ?
C12 H12A 0.9800 . ?
C12 H12B 0.9800 . ?
C12 H12C 0.9800 . ?
C13 C15 1.511(5) . ?
C13 C14 1.523(5) . ?
C13 H13 1.0000 . ?
C14 H14A 0.9800 . ?
C14 H14B 0.9800 . ?
C14 H14C 0.9800 . ?
C15 H15A 0.9800 . ?
C15 H15B 0.9800 . ?
C15 H15C 0.9800 . ?
C17 C18 1.338(5) . ?
C17 C21 1.486(5) . ?
C18 C22 1.487(5) . ?
C19 H19A 0.9800 . ?
C19 H19B 0.9800 . ?
C19 H19C 0.9800 . ?
C20 H20A 0.9800 . ?
C20 H20B 0.9800 . ?
C20 H20C 0.9800 . ?
C21 H21A 0.9800 . ?
C21 H21B 0.9800 . ?
C21 H21C 0.9800 . ?
C22 H22A 0.9800 . ?
C22 H22B 0.9800 . ?
C22 H22C 0.9800 . ?

loop_
_geom_torsion_atom_site_label_1
_geom_torsion_atom_site_label_2
_geom_torsion_atom_site_label_3
_geom_torsion_atom_site_label_4
_geom_torsion
_geom_torsion_site_symmetry_1
_geom_torsion_site_symmetry_2
_geom_torsion_site_symmetry_3
_geom_torsion_site_symmetry_4
_geom_torsion_publ_flag
C6 C1 C2 C3 -3.1(4) . . . . ?
As1 C1 C2 C3 164.5(2) . . . . ?
C6 C1 C2 C7 178.5(3) . . . . ?
As1 C1 C2 C7 -13.9(4) . . . . ?
C1 C2 C3 C4 0.4(5) . . . . ?
C7 C2 C3 C4 178.9(3) . . . . ?
C2 C3 C4 C5 2.5(5) . . . . ?
C2 C3 C4 C10 -176.7(3) . . . . ?
C3 C4 C5 C6 -2.8(5) . . . . ?
C10 C4 C5 C6 176.5(3) . . . . ?
C4 C5 C6 C1 0.1(5) . . . . ?
C4 C5 C6 C13 179.6(3) . . . . ?
C2 C1 C6 C5 2.9(4) . . . . ?
As1 C1 C6 C5 -165.2(2) . . . . ?
C2 C1 C6 C13 -176.6(3) . . . . ?
As1 C1 C6 C13 15.4(4) . . . . ?
C3 C2 C7 C9 -76.4(4) . . . . ?
C1 C2 C7 C9 102.0(4) . . . . ?
C3 C2 C7 C8 48.0(4) . . . . ?
C1 C2 C7 C8 -133.6(4) . . . . ?
C5 C4 C10 C11 164.1(3) . . . . ?
C3 C4 C10 C11 -16.6(5) . . . . ?
C5 C4 C10 C12 -72.2(4) . . . . ?
C3 C4 C10 C12 107.1(4) . . . . ?
C5 C6 C13 C15 67.9(4) . . . . ?
C1 C6 C13 C15 -112.7(4) . . . . ?
C5 C6 C13 C14 -57.2(4) . . . . ?
C1 C6 C13 C14 122.3(4) . . . . ?
C18 N2 C16 N1 0.2(3) . . . . ?
C20 N2 C16 N1 177.0(3) . . . . ?
C18 N2 C16 As1 -177.9(2) . . . . ?
C20 N2 C16 As1 -1.0(4) . . . . ?
C17 N1 C16 N2 0.2(3) . . . . ?
C19 N1 C16 N2 -171.2(3) . . . . ?
C17 N1 C16 As1 177.8(3) . . . . ?
C19 N1 C16 As1 6.4(5) . . . . ?
C16 N1 C17 C18 -0.5(4) . . . . ?
C19 N1 C17 C18 171.1(3) . . . . ?
C16 N1 C17 C21 176.5(3) . . . . ?
C19 N1 C17 C21 -11.9(5) . . . . ?
N1 C17 C18 N2 0.6(4) . . . . ?
C21 C17 C18 N2 -176.0(3) . . . . ?
N1 C17 C18 C22 179.6(3) . . . . ?
C21 C17 C18 C22 3.1(6) . . . . ?
C16 N2 C18 C17 -0.5(4) . . . . ?
C20 N2 C18 C17 -177.2(3) . . . . ?
C16 N2 C18 C22 -179.6(3) . . . . ?
C20 N2 C18 C22 3.6(5) . . . . ?
